data_7242721
loop_
_publ_author_name
'Thorat, Shridhar H.'
'George, Christy P.'
'Shaligram, Parth S.'
'P. R., Suresha'
'Gonnade, Rajesh G.'

_publ_section_title
;
 Polymorphs and hydrates of the anticancer drug erlotinib: X-ray
 crystallography, phase transition and biopharmaceutical studies
;
_journal_issue 22
_journal_name_full CrystEngComm
_journal_page_first 3961
_journal_page_last 3974
_journal_paper_doi 10.1039/D1CE00032B
_journal_volume 23
_journal_year 2021
_chemical_formula_moiety 'C22 H23 N3 O4, 3H2O'
_chemical_formula_sum 'C22 H29 N3 O7'
_chemical_formula_weight 447.48
_space_group_crystal_system monoclinic
_space_group_IT_number 14
_space_group_name_Hall '-P 2ybc'
_space_group_name_H-M_alt 'P 1 21/c 1'
_atom_sites_solution_hydrogens mixed
_audit_creation_method SHELXL-2018/3
_audit_update_record
;
2020-12-28 deposited with the CCDC.	2021-04-23 downloaded from the CCDC.
;
_cell_angle_alpha 90
_cell_angle_beta 93.0870(10)
_cell_angle_gamma 90
_cell_formula_units_Z 4
_cell_length_a 4.88300(10)
_cell_length_b 15.3530(5)
_cell_length_c 30.0340(8)
_cell_measurement_reflns_used 9857
_cell_measurement_temperature 100(2)
_cell_measurement_theta_max 30.55
_cell_measurement_theta_min 2.43
_cell_volume 2248.34(11)
_computing_cell_refinement 'SAINT (Bruker, 2016)'
_computing_data_collection 'APEX3 (Bruker, 2016)'
_computing_data_reduction 'SAINT (Bruker, 2016)'
_computing_molecular_graphics 'Bruker SHELXTL, Mercury 2020.20'
_computing_publication_material 'Bruker SHELXTL'
_computing_structure_refinement 'SHELXL-2018/3 (Sheldrick, 2018)'
_computing_structure_solution 'SHELXT 2014/5 (Sheldrick, 2014)'
_diffrn_ambient_temperature 100(2)
_diffrn_detector 'Photon II CPAD Area Detector'
_diffrn_detector_area_resol_mean 7.39
_diffrn_measured_fraction_theta_full 0.987
_diffrn_measured_fraction_theta_max 0.991
_diffrn_measurement_device '\k-geometry diffractometer'
_diffrn_measurement_device_type 'Bruker D8 VENTURE Kappa Duo PHOTON II CPAD'
_diffrn_measurement_method '\f and \w scans'
_diffrn_radiation_monochromator 'multilayer mirrors'
_diffrn_radiation_type MoK\a
_diffrn_radiation_wavelength 0.71073
_diffrn_reflns_av_R_equivalents 0.0208
_diffrn_reflns_av_unetI/netI 0.0158
_diffrn_reflns_Laue_measured_fraction_full 0.987
_diffrn_reflns_Laue_measured_fraction_max 0.991
_diffrn_reflns_limit_h_max 6
_diffrn_reflns_limit_h_min -6
_diffrn_reflns_limit_k_max 21
_diffrn_reflns_limit_k_min -21
_diffrn_reflns_limit_l_max 42
_diffrn_reflns_limit_l_min -42
_diffrn_reflns_number 35385
_diffrn_reflns_point_group_measured_fraction_full 0.987
_diffrn_reflns_point_group_measured_fraction_max 0.991
_diffrn_reflns_theta_full 25.242
_diffrn_reflns_theta_max 30.563
_diffrn_reflns_theta_min 3.024
_diffrn_source 'micro-focus sealed tube'
_diffrn_source_type 'Incoatech I\mS HB'
_exptl_absorpt_coefficient_mu 0.099
_exptl_absorpt_correction_T_max 0.990
_exptl_absorpt_correction_T_min 0.978
_exptl_absorpt_correction_type multi-scan
_exptl_absorpt_process_details 'SADABS (Bruker, 2016)'
_exptl_crystal_colour colourless
_exptl_crystal_density_diffrn 1.322
_exptl_crystal_description plate
_exptl_crystal_F_000 952
_exptl_crystal_size_max 0.230
_exptl_crystal_size_mid 0.180
_exptl_crystal_size_min 0.100
_refine_diff_density_max 0.463
_refine_diff_density_min -0.327
_refine_diff_density_rms 0.046
_refine_ls_extinction_method none
_refine_ls_goodness_of_fit_ref 1.047
_refine_ls_hydrogen_treatment mixed
_refine_ls_matrix_type full
_refine_ls_number_parameters 347
_refine_ls_number_reflns 6801
_refine_ls_number_restraints 5
_refine_ls_restrained_S_all 1.050
_refine_ls_R_factor_all 0.0464
_refine_ls_R_factor_gt 0.0419
_refine_ls_shift/su_max 0.001
_refine_ls_shift/su_mean 0.000
_refine_ls_structure_factor_coef Fsqd
_refine_ls_weighting_details 'w=1/[\s^2^(Fo^2^)+(0.0539P)^2^+0.9966P] where P=(Fo^2^+2Fc^2^)/3'
_refine_ls_weighting_scheme calc
_refine_ls_wR_factor_gt 0.1109
_refine_ls_wR_factor_ref 0.1146
_reflns_Friedel_coverage 0.000
_reflns_number_gt 6127
_reflns_number_total 6801
_reflns_threshold_expression 'I > 2\s(I)'
_cod_data_source_file d1ce00032b2.cif
_cod_data_source_block ETB_FORM_IV
_cod_depositor_comments 'Adding full bibliography for 7242719--7242721.cif.'
_cod_original_sg_symbol_H-M 'P 21/c'
_cod_database_code 7242721
_shelx_shelxl_version_number 2018/3
_shelx_space_group_comment
;
The symmetry employed for this shelxl refinement is uniquely defined
by the following loop, which should always be used as a source of
symmetry information in preference to the above space-group names.
They are only intended as comments.
;
_shelx_estimated_absorpt_t_min 0.978
_shelx_estimated_absorpt_t_max 0.990

loop_
_space_group_symop_operation_xyz
'x, y, z'
'-x, y+1/2, -z+1/2'
'-x, -y, -z'
'x, -y-1/2, z-1/2'

loop_
_atom_site_label
_atom_site_type_symbol
_atom_site_fract_x
_atom_site_fract_y
_atom_site_fract_z
_atom_site_U_iso_or_equiv
_atom_site_adp_type
_atom_site_occupancy
_atom_site_site_symmetry_order
_atom_site_calc_flag
_atom_site_refinement_flags_posn
_atom_site_refinement_flags_adp
_atom_site_refinement_flags_occupancy
_atom_site_disorder_assembly
_atom_site_disorder_group
O1 O 1.05914(14) 0.25731(4) 0.37050(2) 0.01517(13) Uani 1 1 d . . . A 4
O2 O 1.2557(2) 0.17236(6) 0.45199(3) 0.0318(2) Uani 1 1 d . . . B 4
O3 O 0.76657(15) 0.39437(5) 0.37340(2) 0.01702(14) Uani 1 1 d . . . A 4
O4 O 0.94265(17) 0.57432(5) 0.38334(2) 0.02163(16) Uani 1 1 d . . . C 4
N1 N 0.61524(17) 0.16933(5) 0.23049(3) 0.01552(15) Uani 1 1 d . . . A 4
N2 N 0.24224(17) 0.25407(5) 0.19857(3) 0.01611(16) Uani 1 1 d . . . A 4
N3 N 0.08597(16) 0.37980(5) 0.23197(3) 0.01388(15) Uani 1 1 d . . . A 4
H3N H 0.100182 0.413213 0.255787 0.017 Uiso 1 1 calc R U . A 4
C1 C 0.4194(2) 0.18700(6) 0.20004(3) 0.01725(18) Uani 1 1 d . . . A 4
H1 H 0.400639 0.147069 0.175899 0.021 Uiso 1 1 calc R U . A 4
C2 C 0.26193(18) 0.31096(6) 0.23202(3) 0.01274(16) Uani 1 1 d . . . A 4
C3 C 0.50141(18) 0.35746(6) 0.30496(3) 0.01348(16) Uani 1 1 d . . . A 4
H3 H 0.384082 0.406439 0.307231 0.016 Uiso 1 1 calc R U . A 4
C4 C 0.70579(18) 0.34246(6) 0.33735(3) 0.01315(16) Uani 1 1 d . . . A 4
C5 C 0.87646(18) 0.26725(6) 0.33505(3) 0.01289(16) Uani 1 1 d . . . A 4
C6 C 0.84639(18) 0.21169(6) 0.29934(3) 0.01327(16) Uani 1 1 d . . . A 4
H6 H 0.964084 0.162712 0.297424 0.016 Uiso 1 1 calc R U . A 4
C7 C 0.63975(18) 0.22733(6) 0.26530(3) 0.01251(16) Uani 1 1 d . . . A 4
C8 C 0.46556(17) 0.29997(6) 0.26821(3) 0.01212(16) Uani 1 1 d . . . A 4
C9 C -0.11556(18) 0.40508(6) 0.19918(3) 0.01482(17) Uani 1 1 d . . . A 4
C10 C -0.2883(2) 0.47365(6) 0.21065(3) 0.01810(18) Uani 1 1 d . . . A 4
H10 H -0.263316 0.500547 0.239066 0.022 Uiso 1 1 calc R U . A 4
C11 C -0.4953(2) 0.50241(7) 0.18076(4) 0.0226(2) Uani 1 1 d . . . A 4
H11 H -0.611178 0.548765 0.188965 0.027 Uiso 1 1 calc R U . A 4
C12 C -0.5350(2) 0.46436(7) 0.13908(4) 0.0249(2) Uani 1 1 d . . . A 4
H12 H -0.678987 0.483655 0.118922 0.030 Uiso 1 1 calc R U . A 4
C13 C -0.3612(2) 0.39753(7) 0.12717(4) 0.0252(2) Uani 1 1 d . . . A 4
C14 C -0.1501(2) 0.36760(7) 0.15694(3) 0.02057(19) Uani 1 1 d . . . A 4
H14 H -0.031828 0.322173 0.148369 0.025 Uiso 1 1 calc R U . A 4
C15 C -0.4212(8) 0.3554(3) 0.08659(14) 0.0249(6) Uani 0.65 1 d . . P D 1
C16 C -0.4686(7) 0.3203(2) 0.05159(10) 0.0401(7) Uani 0.65 1 d . . P D 1
H16 H -0.506289 0.292266 0.023721 0.048 Uiso 0.65 1 calc R U P D 1
C15' C -0.3424(16) 0.3589(6) 0.0787(3) 0.0311(15) Uani 0.35 1 d . . P E 2
C16' C -0.3406(15) 0.3262(4) 0.04339(19) 0.0444(14) Uani 0.35 1 d . . P E 2
H16' H -0.339119 0.299725 0.014819 0.053 Uiso 0.35 1 calc R U P E 2
C17 C 1.22941(19) 0.18115(6) 0.37074(3) 0.01638(17) Uani 1 1 d . . . . .
H17A H 1.344735 0.181352 0.344616 0.020 Uiso 1 1 calc R U . A 4
H17B H 1.115065 0.127864 0.369582 0.020 Uiso 1 1 calc R U . A 4
C18 C 1.4070(2) 0.18363(7) 0.41342(4) 0.0233(2) Uani 1 1 d . . . . .
H18A H 1.547122 0.137166 0.412530 0.028 Uiso 1 1 calc R U . B 4
H18B H 1.503891 0.240244 0.415443 0.028 Uiso 1 1 calc R U . B 4
C19 C 1.1913(4) 0.08438(10) 0.46118(5) 0.0470(4) Uani 1 1 d . . . . .
H19A H 1.075489 0.060540 0.436435 0.071 Uiso 1 1 calc R U . B 4
H19B H 1.092813 0.081377 0.488719 0.071 Uiso 1 1 calc R U . B 4
H19C H 1.360909 0.050390 0.464725 0.071 Uiso 1 1 calc R U . B 4
C20 C 0.5904(2) 0.46767(6) 0.38038(3) 0.01893(18) Uani 1 1 d . . . . .
H20A H 0.423837 0.448446 0.395013 0.023 Uiso 1 1 calc R U . A 4
H20B H 0.533301 0.494797 0.351446 0.023 Uiso 1 1 calc R U . A 4
C21 C 0.7473(2) 0.53222(7) 0.40948(3) 0.01870(18) Uani 1 1 d . . . . .
H21A H 0.620197 0.575724 0.421257 0.022 Uiso 1 1 calc R U . C 4
H21B H 0.841880 0.501920 0.435026 0.022 Uiso 1 1 calc R U . C 4
C22 C 1.0548(2) 0.65035(7) 0.40447(4) 0.0257(2) Uani 1 1 d . . . . .
H22A H 0.907905 0.692527 0.408752 0.039 Uiso 1 1 calc R U . C 4
H22B H 1.191423 0.676221 0.385718 0.039 Uiso 1 1 calc R U . C 4
H22C H 1.142341 0.634631 0.433493 0.039 Uiso 1 1 calc R U . C 4
O5 O 0.09467(16) 0.52414(5) 0.29733(3) 0.01919(15) Uani 1 1 d . . . . .
H5A H 0.041(3) 0.5385(11) 0.3227(6) 0.034(4) Uiso 1 1 d . . . . .
H5B H 0.165(3) 0.5690(11) 0.2871(5) 0.030(4) Uiso 1 1 d . . . . .
O6 O 0.9579(3) 0.33553(7) 0.46447(4) 0.0469(3) Uani 1 1 d D . . . .
H6A H 0.926(5) 0.3376(16) 0.4340(6) 0.018(6) Uiso 0.57 1 d D . P . .
H6C H 1.022(3) 0.3287(11) 0.4872(5) 0.026(4) Uiso 1 1 d D . . . .
H6B H 1.017(6) 0.2817(13) 0.4610(11) 0.019(7) Uiso 0.43 1 d D . P . .
O7 O 0.4763(5) 0.43225(18) 0.49141(9) 0.0339(5) Uani 0.5 1 d D . P F 1
H7A H 0.341(12) 0.406(5) 0.478(3) 0.24(4) Uiso 0.75 1 d D . P G 1
H7B H 0.500000 0.500000 0.500000 0.22(6) Uiso 0.5 2 d S . P H 1
O8 O 0.4665(5) 0.39104(19) 0.49220(8) 0.0354(5) Uani 0.5 1 d D . P I 2
H8B H 0.623(4) 0.388(2) 0.4834(9) 0.094(9) Uiso 1 1 d D . . J 2

loop_
_atom_site_aniso_label
_atom_site_aniso_U_11
_atom_site_aniso_U_22
_atom_site_aniso_U_33
_atom_site_aniso_U_23
_atom_site_aniso_U_13
_atom_site_aniso_U_12
O1 0.0160(3) 0.0148(3) 0.0142(3) -0.0001(2) -0.0034(2) 0.0033(2)
O2 0.0510(6) 0.0251(4) 0.0187(4) 0.0035(3) -0.0043(3) 0.0009(4)
O3 0.0218(3) 0.0139(3) 0.0147(3) -0.0035(2) -0.0042(2) 0.0037(2)
O4 0.0329(4) 0.0158(3) 0.0163(3) -0.0021(2) 0.0017(3) -0.0034(3)
N1 0.0170(4) 0.0132(3) 0.0161(3) -0.0028(3) -0.0009(3) 0.0006(3)
N2 0.0168(4) 0.0148(4) 0.0164(4) -0.0019(3) -0.0023(3) 0.0000(3)
N3 0.0137(3) 0.0136(3) 0.0140(3) -0.0004(3) -0.0018(3) 0.0009(3)
C1 0.0191(4) 0.0155(4) 0.0168(4) -0.0037(3) -0.0020(3) -0.0001(3)
C2 0.0120(4) 0.0122(4) 0.0139(4) 0.0014(3) 0.0003(3) -0.0015(3)
C3 0.0147(4) 0.0119(4) 0.0138(4) 0.0000(3) 0.0001(3) 0.0008(3)
C4 0.0154(4) 0.0115(4) 0.0125(4) -0.0002(3) 0.0000(3) -0.0009(3)
C5 0.0123(4) 0.0131(4) 0.0132(4) 0.0018(3) -0.0001(3) -0.0007(3)
C6 0.0127(4) 0.0122(4) 0.0148(4) 0.0003(3) 0.0004(3) 0.0006(3)
C7 0.0126(4) 0.0115(4) 0.0135(4) 0.0000(3) 0.0006(3) -0.0014(3)
C8 0.0125(4) 0.0110(4) 0.0128(4) 0.0005(3) 0.0002(3) -0.0012(3)
C9 0.0125(4) 0.0138(4) 0.0178(4) 0.0034(3) -0.0021(3) -0.0017(3)
C10 0.0160(4) 0.0159(4) 0.0225(4) 0.0045(3) 0.0018(3) 0.0006(3)
C11 0.0164(4) 0.0189(4) 0.0324(5) 0.0090(4) 0.0007(4) 0.0024(3)
C12 0.0200(5) 0.0197(5) 0.0337(6) 0.0097(4) -0.0100(4) -0.0023(4)
C13 0.0297(5) 0.0178(5) 0.0264(5) 0.0030(4) -0.0139(4) -0.0024(4)
C14 0.0238(5) 0.0164(4) 0.0206(4) -0.0003(3) -0.0078(4) 0.0016(4)
C15 0.0303(18) 0.0229(11) 0.0204(14) 0.0009(9) -0.0092(10) 0.0045(13)
C16 0.0555(17) 0.0367(13) 0.0261(12) -0.0040(9) -0.0166(12) 0.0071(14)
C15' 0.040(4) 0.025(2) 0.026(3) 0.005(2) -0.016(2) -0.001(3)
C16' 0.074(4) 0.028(2) 0.028(2) -0.0010(17) -0.024(3) 0.006(3)
C17 0.0159(4) 0.0154(4) 0.0175(4) 0.0001(3) -0.0023(3) 0.0034(3)
C18 0.0234(5) 0.0219(5) 0.0236(5) -0.0005(4) -0.0087(4) 0.0039(4)
C19 0.0709(11) 0.0344(7) 0.0340(7) 0.0121(6) -0.0140(7) -0.0149(7)
C20 0.0213(4) 0.0156(4) 0.0196(4) -0.0043(3) -0.0012(3) 0.0042(3)
C21 0.0254(5) 0.0168(4) 0.0139(4) -0.0026(3) 0.0006(3) 0.0015(3)
C22 0.0306(5) 0.0182(5) 0.0277(5) -0.0046(4) -0.0038(4) -0.0024(4)
O5 0.0252(4) 0.0138(3) 0.0188(3) -0.0009(3) 0.0039(3) -0.0018(3)
O6 0.0622(7) 0.0321(5) 0.0439(6) -0.0039(4) -0.0200(5) 0.0087(5)
O7 0.0326(10) 0.0316(12) 0.0386(11) -0.0057(11) 0.0117(8) -0.0035(10)
O8 0.0361(12) 0.0387(13) 0.0317(10) -0.0067(11) 0.0064(8) 0.0052(11)

loop_
_atom_type_symbol
_atom_type_description
_atom_type_scat_dispersion_real
_atom_type_scat_dispersion_imag
_atom_type_scat_source
C C 0.0033 0.0016 'International Tables Vol C Tables 4.2.6.8 and 6.1.1.4'
H H 0.0000 0.0000 'International Tables Vol C Tables 4.2.6.8 and 6.1.1.4'
N N 0.0061 0.0033 'International Tables Vol C Tables 4.2.6.8 and 6.1.1.4'
O O 0.0106 0.0060 'International Tables Vol C Tables 4.2.6.8 and 6.1.1.4'

loop_
_geom_angle_atom_site_label_1
_geom_angle_atom_site_label_2
_geom_angle_atom_site_label_3
_geom_angle
_geom_angle_site_symmetry_1
_geom_angle_site_symmetry_3
_geom_angle_publ_flag
C5 O1 C17 116.79(7) . . ?
C18 O2 C19 113.98(11) . . ?
C4 O3 C20 117.80(7) . . ?
C21 O4 C22 112.30(8) . . ?
C1 N1 C7 115.21(8) . . ?
C2 N2 C1 117.25(8) . . ?
C2 N3 C9 129.16(8) . . ?
C2 N3 H3N 115.4 . . ?
C9 N3 H3N 115.4 . . ?
N1 C1 N2 128.55(9) . . ?
N1 C1 H1 115.7 . . ?
N2 C1 H1 115.7 . . ?
N2 C2 N3 119.23(8) . . ?
N2 C2 C8 120.71(8) . . ?
N3 C2 C8 120.05(8) . . ?
C4 C3 C8 120.08(8) . . ?
C4 C3 H3 120.0 . . ?
C8 C3 H3 120.0 . . ?
O3 C4 C3 125.61(8) . . ?
O3 C4 C5 114.09(8) . . ?
C3 C4 C5 120.31(8) . . ?
O1 C5 C6 125.46(8) . . ?
O1 C5 C4 114.38(8) . . ?
C6 C5 C4 120.15(8) . . ?
C5 C6 C7 120.02(8) . . ?
C5 C6 H6 120.0 . . ?
C7 C6 H6 120.0 . . ?
N1 C7 C8 122.16(8) . . ?
N1 C7 C6 117.94(8) . . ?
C8 C7 C6 119.89(8) . . ?
C7 C8 C3 119.47(8) . . ?
C7 C8 C2 116.11(8) . . ?
C3 C8 C2 124.41(8) . . ?
C14 C9 C10 119.20(9) . . ?
C14 C9 N3 124.60(9) . . ?
C10 C9 N3 116.19(8) . . ?
C11 C10 C9 120.42(10) . . ?
C11 C10 H10 119.8 . . ?
C9 C10 H10 119.8 . . ?
C12 C11 C10 120.81(10) . . ?
C12 C11 H11 119.6 . . ?
C10 C11 H11 119.6 . . ?
C11 C12 C13 119.06(9) . . ?
C11 C12 H12 120.5 . . ?
C13 C12 H12 120.5 . . ?
C12 C13 C14 120.97(10) . . ?
C9 C14 C13 119.51(10) . . ?
C9 C14 H14 120.2 . . ?
C13 C14 H14 120.2 . . ?
C15 C16 H16 180.0 . . ?
C15' C16' H16' 180.0 . . ?
O1 C17 C18 106.85(8) . . ?
O1 C17 H17A 110.4 . . ?
C18 C17 H17A 110.4 . . ?
O1 C17 H17B 110.4 . . ?
C18 C17 H17B 110.4 . . ?
H17A C17 H17B 108.6 . . ?
O2 C18 C17 112.98(9) . . ?
O2 C18 H18A 109.0 . . ?
C17 C18 H18A 109.0 . . ?
O2 C18 H18B 109.0 . . ?
C17 C18 H18B 109.0 . . ?
H18A C18 H18B 107.8 . . ?
O2 C19 H19A 109.5 . . ?
O2 C19 H19B 109.5 . . ?
H19A C19 H19B 109.5 . . ?
O2 C19 H19C 109.5 . . ?
H19A C19 H19C 109.5 . . ?
H19B C19 H19C 109.5 . . ?
O3 C20 C21 108.07(8) . . ?
O3 C20 H20A 110.1 . . ?
C21 C20 H20A 110.1 . . ?
O3 C20 H20B 110.1 . . ?
C21 C20 H20B 110.1 . . ?
H20A C20 H20B 108.4 . . ?
O4 C21 C20 108.32(8) . . ?
O4 C21 H21A 110.0 . . ?
C20 C21 H21A 110.0 . . ?
O4 C21 H21B 110.0 . . ?
C20 C21 H21B 110.0 . . ?
H21A C21 H21B 108.4 . . ?
O4 C22 H22A 109.5 . . ?
O4 C22 H22B 109.5 . . ?
H22A C22 H22B 109.5 . . ?
O4 C22 H22C 109.5 . . ?
H22A C22 H22C 109.5 . . ?
H22B C22 H22C 109.5 . . ?
H5A O5 H5B 105.8(16) . . ?
H6A O6 H6C 164(2) . . ?
H6A O6 H6B 87(3) . . ?
H6C O6 H6B 81(2) . . ?
H7A O7 H7B 129(6) . . ?

loop_
_geom_bond_atom_site_label_1
_geom_bond_atom_site_label_2
_geom_bond_distance
_geom_bond_site_symmetry_2
_geom_bond_publ_flag
O1 C5 1.3602(10) . ?
O1 C17 1.4346(11) . ?
O2 C18 1.4175(15) . ?
O2 C19 1.4175(17) . ?
O3 C4 1.3642(11) . ?
O3 C20 1.4387(11) . ?
O4 C21 1.4229(13) . ?
O4 C22 1.4242(13) . ?
N1 C1 1.3155(12) . ?
N1 C7 1.3738(11) . ?
N2 C2 1.3309(12) . ?
N2 C1 1.3441(12) . ?
N3 C2 1.3620(12) . ?
N3 C9 1.4088(11) . ?
N3 H3N 0.8800 . ?
C1 H1 0.9500 . ?
C2 C8 1.4429(12) . ?
C3 C4 1.3750(12) . ?
C3 C8 1.4168(12) . ?
C3 H3 0.9500 . ?
C4 C5 1.4279(12) . ?
C5 C6 1.3722(12) . ?
C6 C7 1.4177(12) . ?
C6 H6 0.9500 . ?
C7 C8 1.4081(12) . ?
C9 C14 1.3949(13) . ?
C9 C10 1.4035(13) . ?
C10 C11 1.3874(14) . ?
C10 H10 0.9500 . ?
C11 C12 1.3856(17) . ?
C11 H11 0.9500 . ?
C12 C13 1.3906(17) . ?
C12 H12 0.9500 . ?
C13 C14 1.4049(14) . ?
C14 H14 0.9500 . ?
C15 C16 1.193(6) . ?
C16 H16 0.9500 . ?
C15' C16' 1.173(11) . ?
C16' H16' 0.9500 . ?
C17 C18 1.5089(14) . ?
C17 H17A 0.9900 . ?
C17 H17B 0.9900 . ?
C18 H18A 0.9900 . ?
C18 H18B 0.9900 . ?
C19 H19A 0.9800 . ?
C19 H19B 0.9800 . ?
C19 H19C 0.9800 . ?
C20 C21 1.5038(14) . ?
C20 H20A 0.9900 . ?
C20 H20B 0.9900 . ?
C21 H21A 0.9900 . ?
C21 H21B 0.9900 . ?
C22 H22A 0.9800 . ?
C22 H22B 0.9800 . ?
C22 H22C 0.9800 . ?
O5 H5A 0.849(18) . ?
O5 H5B 0.837(18) . ?
O6 H6A 0.920(16) . ?
O6 H6C 0.742(13) . ?
O6 H6B 0.884(18) . ?
O7 H7A 0.85(2) . ?
O7 H7B 1.076(3) . ?
O8 H8B 0.824(18) . ?

loop_
_geom_torsion_atom_site_label_1
_geom_torsion_atom_site_label_2
_geom_torsion_atom_site_label_3
_geom_torsion_atom_site_label_4
_geom_torsion
_geom_torsion_site_symmetry_1
_geom_torsion_site_symmetry_2
_geom_torsion_site_symmetry_3
_geom_torsion_site_symmetry_4
_geom_torsion_publ_flag
C7 N1 C1 N2 0.22(15) . . . . ?
C2 N2 C1 N1 -0.37(16) . . . . ?
C1 N2 C2 N3 -179.79(8) . . . . ?
C1 N2 C2 C8 -0.21(13) . . . . ?
C9 N3 C2 N2 -4.23(14) . . . . ?
C9 N3 C2 C8 176.18(8) . . . . ?
C20 O3 C4 C3 5.06(13) . . . . ?
C20 O3 C4 C5 -174.91(8) . . . . ?
C8 C3 C4 O3 177.70(8) . . . . ?
C8 C3 C4 C5 -2.33(13) . . . . ?
C17 O1 C5 C6 -1.48(13) . . . . ?
C17 O1 C5 C4 177.86(8) . . . . ?
O3 C4 C5 O1 3.80(11) . . . . ?
C3 C4 C5 O1 -176.16(8) . . . . ?
O3 C4 C5 C6 -176.82(8) . . . . ?
C3 C4 C5 C6 3.21(13) . . . . ?
O1 C5 C6 C7 177.29(8) . . . . ?
C4 C5 C6 C7 -2.01(13) . . . . ?
C1 N1 C7 C8 0.52(13) . . . . ?
C1 N1 C7 C6 179.72(8) . . . . ?
C5 C6 C7 N1 -179.21(8) . . . . ?
C5 C6 C7 C8 0.01(13) . . . . ?
N1 C7 C8 C3 -179.96(8) . . . . ?
C6 C7 C8 C3 0.86(13) . . . . ?
N1 C7 C8 C2 -1.02(13) . . . . ?
C6 C7 C8 C2 179.80(8) . . . . ?
C4 C3 C8 C7 0.33(13) . . . . ?
C4 C3 C8 C2 -178.52(8) . . . . ?
N2 C2 C8 C7 0.85(12) . . . . ?
N3 C2 C8 C7 -179.57(8) . . . . ?
N2 C2 C8 C3 179.73(9) . . . . ?
N3 C2 C8 C3 -0.69(13) . . . . ?
C2 N3 C9 C14 -7.88(15) . . . . ?
C2 N3 C9 C10 172.91(9) . . . . ?
C14 C9 C10 C11 1.56(14) . . . . ?
N3 C9 C10 C11 -179.18(9) . . . . ?
C9 C10 C11 C12 -0.20(15) . . . . ?
C10 C11 C12 C13 -1.05(16) . . . . ?
C11 C12 C13 C14 0.93(17) . . . . ?
C10 C9 C14 C13 -1.66(15) . . . . ?
N3 C9 C14 C13 179.14(9) . . . . ?
C12 C13 C14 C9 0.43(17) . . . . ?
C5 O1 C17 C18 -178.57(8) . . . . ?
C19 O2 C18 C17 80.37(13) . . . . ?
O1 C17 C18 O2 67.52(11) . . . . ?
C4 O3 C20 C21 -158.79(8) . . . . ?
C22 O4 C21 C20 165.87(8) . . . . ?
O3 C20 C21 O4 74.15(10) . . . . ?
